data_7014150
loop_
_publ_author_name
'Mareque-Rivas, Juan C'
'Prabaharan, Ravi'
'Parsons, Simon'

_publ_section_title
;
 Quantifying the relative contribution of hydrogen bonding and
 hydrophobic environments, and coordinating groups, in the
 zinc(II)-water acidity by synthetic modelling chemistry.
;
_journal_issue 10
_journal_name_full 'Dalton transactions (Cambridge, England : 2003)'
_journal_page_first 1648
_journal_page_last 1655
_journal_paper_doi 10.1039/b402084g
_journal_year 2004
_chemical_formula_moiety '[(L'2)Zn(OH)]ClO4'
_chemical_formula_sum 'C28 H41 Cl N6 O5 Zn'
_chemical_formula_weight 642.49
_chemical_name_systematic
;
?
;
_space_group_IT_number 14
_symmetry_cell_setting monoclinic
_symmetry_space_group_name_Hall '-P 2ybc'
_symmetry_space_group_name_H-M 'P 1 21/c 1'
_atom_sites_solution_hydrogens mixed
_atom_sites_solution_primary direct
_atom_sites_solution_secondary difmap
_audit_creation_method SHELXL-97
_cell_angle_alpha 90.00
_cell_angle_beta 107.0310(10)
_cell_angle_gamma 90.00
_cell_formula_units_Z 4
_cell_length_a 10.8094(8)
_cell_length_b 16.4797(12)
_cell_length_c 18.1913(13)
_cell_measurement_reflns_used 4665
_cell_measurement_temperature 150(2)
_cell_measurement_theta_max 29
_cell_measurement_theta_min 2
_cell_volume 3098.4(4)
_computing_structure_refinement 'SHELXL-97 (Sheldrick, 1997)'
_computing_structure_solution 'SHELXS-97 (Sheldrick, 1990)'
_diffrn_ambient_temperature 150(2)
_diffrn_measured_fraction_theta_full 0.887
_diffrn_measured_fraction_theta_max 0.887
_diffrn_measurement_device_type 'Bruker samrt apex ccd'
_diffrn_measurement_method omega
_diffrn_radiation_monochromator graphite
_diffrn_radiation_source 'fine-focus sealed tube'
_diffrn_radiation_type MoK\a
_diffrn_radiation_wavelength 0.71073
_diffrn_reflns_av_R_equivalents 0.0442
_diffrn_reflns_av_sigmaI/netI 0.0606
_diffrn_reflns_limit_h_max 13
_diffrn_reflns_limit_h_min -14
_diffrn_reflns_limit_k_max 17
_diffrn_reflns_limit_k_min -21
_diffrn_reflns_limit_l_max 23
_diffrn_reflns_limit_l_min -24
_diffrn_reflns_number 19339
_diffrn_reflns_theta_full 29.10
_diffrn_reflns_theta_max 29.10
_diffrn_reflns_theta_min 1.70
_exptl_absorpt_coefficient_mu 0.925
_exptl_absorpt_correction_T_max 1
_exptl_absorpt_correction_T_min 0.409
_exptl_absorpt_correction_type multi-scan
_exptl_absorpt_process_details sadabs
_exptl_crystal_colour colourless
_exptl_crystal_density_diffrn 1.377
_exptl_crystal_density_method 'not measured'
_exptl_crystal_description block
_exptl_crystal_F_000 1352
_exptl_crystal_size_max 0.41
_exptl_crystal_size_mid 0.29
_exptl_crystal_size_min 0.21
_refine_diff_density_max 1.009
_refine_diff_density_min -0.563
_refine_diff_density_rms 0.103
_refine_ls_extinction_method none
_refine_ls_goodness_of_fit_ref 1.170
_refine_ls_hydrogen_treatment 'riding/restrained refall'
_refine_ls_matrix_type full
_refine_ls_number_parameters 378
_refine_ls_number_reflns 7381
_refine_ls_number_restraints 1
_refine_ls_restrained_S_all 1.170
_refine_ls_R_factor_all 0.1003
_refine_ls_R_factor_gt 0.0777
_refine_ls_shift/su_max 0.005
_refine_ls_shift/su_mean 0.000
_refine_ls_structure_factor_coef Fsqd
_refine_ls_weighting_details 'calc w=1/[\s^2^(Fo^2^)+(0.0722P)^2^+4.2465P] where P=(Fo^2^+2Fc^2^)/3'
_refine_ls_weighting_scheme calc
_refine_ls_wR_factor_gt 0.1694
_refine_ls_wR_factor_ref 0.1801
_reflns_number_gt 5900
_reflns_number_total 7381
_reflns_threshold_expression >2sigma(I)
_cod_data_source_file b402084g.txt
_cod_data_source_block rp33jm
_cod_depositor_comments
;
The following automatic conversions were performed:
'_symmetry_cell_setting' value 'Monoclinic' changed to 'monoclinic'
according to '/home/saulius/struct/CIF-dictionaries/cif_core.dic'
dictionary named 'cif_core.dic' version 2.4.1 from
2010-06-29.

'_exptl_absorpt_correction_type' value 'multiscan' changed to
'multi-scan' according to
'/home/saulius/struct/CIF-dictionaries/cif_core.dic' dictionary named
'cif_core.dic' version 2.4.1 from 2010-06-29.

Automatic conversion script
Id: cif_fix_enum 1527 2010-12-29 10:47:43Z saulius 

The following automatic conversions were performed:

'_atom_sites_solution_hydrogens' value 'geom/difmap' was changed to
'mixed'.

Automatic conversion script
Id: cif_fix_values 6452 2018-10-05 10:23:21Z andrius 
;
_cod_original_sg_symbol_H-M P21/c
_cod_database_code 7014150

loop_
_symmetry_equiv_pos_as_xyz
'x, y, z'
'-x, y+1/2, -z+1/2'
'-x, -y, -z'
'x, -y-1/2, z-1/2'

loop_
_atom_site_label
_atom_site_type_symbol
_atom_site_fract_x
_atom_site_fract_y
_atom_site_fract_z
_atom_site_U_iso_or_equiv
_atom_site_adp_type
_atom_site_occupancy
_atom_site_symmetry_multiplicity
_atom_site_calc_flag
_atom_site_refinement_flags
_atom_site_disorder_assembly
_atom_site_disorder_group
Zn Zn 0.42237(5) 0.27725(3) 0.47776(2) 0.02271(14) Uani 1 1 d . . .
O1 O 0.5907(3) 0.26231(18) 0.46167(16) 0.0270(6) Uani 1 1 d . . .
H1 H 0.6187 0.3073 0.4518 0.040 Uiso 1 1 calc R . .
N1 N 0.2316(3) 0.2959(2) 0.49653(18) 0.0228(7) Uani 1 1 d . . .
C1 C 0.2619(4) 0.3263(3) 0.5759(2) 0.0264(9) Uani 1 1 d . . .
H1A H 0.1843 0.3219 0.5940 0.032 Uiso 1 1 calc R . .
H1B H 0.2866 0.3843 0.5772 0.032 Uiso 1 1 calc R . .
N2 N 0.4671(3) 0.2591(2) 0.59754(17) 0.0221(7) Uani 1 1 d . . .
C2 C 0.3707(4) 0.2787(3) 0.6281(2) 0.0253(8) Uani 1 1 d . . .
C3 C 0.3727(4) 0.2570(3) 0.7012(2) 0.0309(10) Uani 1 1 d . . .
H3A H 0.3028 0.2703 0.7208 0.037 Uiso 1 1 calc R . .
C4 C 0.4804(5) 0.2147(3) 0.7461(2) 0.0344(10) Uani 1 1 d . . .
H4A H 0.4836 0.1989 0.7969 0.041 Uiso 1 1 calc R . .
C5 C 0.5801(4) 0.1960(3) 0.7185(2) 0.0329(10) Uani 1 1 d . . .
H5A H 0.6539 0.1683 0.7498 0.039 Uiso 1 1 calc R . .
C6 C 0.5730(4) 0.2184(3) 0.6416(2) 0.0256(8) Uani 1 1 d . . .
N7 N 0.6659(3) 0.2019(2) 0.6085(2) 0.0285(8) Uani 1 1 d D . .
H7N H 0.656(5) 0.216(3) 0.564(2) 0.029(9) Uiso 1 1 d D . .
C8 C 0.7843(4) 0.1574(3) 0.6432(2) 0.0284(9) Uani 1 1 d . . .
H8A H 0.7983 0.1185 0.6050 0.034 Uiso 1 1 calc R . .
H8B H 0.7734 0.1257 0.6871 0.034 Uiso 1 1 calc R . .
C9 C 0.9048(4) 0.2105(3) 0.6717(3) 0.0377(11) Uani 1 1 d . . .
C10C C 0.9218(6) 0.2619(4) 0.6055(4) 0.0585(16) Uani 1 1 d . . .
H10A H 0.8473 0.2981 0.5869 0.088 Uiso 1 1 calc R . .
H10B H 0.9280 0.2262 0.5636 0.088 Uiso 1 1 calc R . .
H10C H 1.0011 0.2942 0.6235 0.088 Uiso 1 1 calc R . .
C10A C 0.8941(6) 0.2650(3) 0.7372(3) 0.0512(14) Uani 1 1 d . . .
H10D H 0.8200 0.3015 0.7185 0.077 Uiso 1 1 calc R . .
H10E H 0.9734 0.2970 0.7561 0.077 Uiso 1 1 calc R . .
H10F H 0.8819 0.2315 0.7790 0.077 Uiso 1 1 calc R . .
C10B C 1.0204(5) 0.1535(4) 0.7010(4) 0.0633(18) Uani 1 1 d . . .
H10G H 1.0274 0.1183 0.6590 0.095 Uiso 1 1 calc R . .
H10H H 1.0081 0.1201 0.7429 0.095 Uiso 1 1 calc R . .
H10I H 1.0997 0.1855 0.7200 0.095 Uiso 1 1 calc R . .
C11 C 0.1681(4) 0.2163(3) 0.4867(2) 0.0278(9) Uani 1 1 d . . .
H11A H 0.0732 0.2239 0.4732 0.033 Uiso 1 1 calc R . .
H11B H 0.1960 0.1862 0.5359 0.033 Uiso 1 1 calc R . .
N12 N 0.3193(3) 0.1770(2) 0.41752(17) 0.0218(7) Uani 1 1 d . . .
C12 C 0.2000(4) 0.1670(2) 0.4250(2) 0.0244(8) Uani 1 1 d . . .
C13 C 0.1123(4) 0.1119(3) 0.3821(3) 0.0326(10) Uani 1 1 d . . .
H13A H 0.0287 0.1062 0.3886 0.039 Uiso 1 1 calc R . .
C14 C 0.1504(5) 0.0649(3) 0.3288(3) 0.0367(11) Uani 1 1 d . . .
H14A H 0.0909 0.0279 0.2971 0.044 Uiso 1 1 calc R . .
C15 C 0.2712(5) 0.0715(3) 0.3219(2) 0.0323(10) Uani 1 1 d . . .
H15A H 0.2967 0.0387 0.2858 0.039 Uiso 1 1 calc R . .
C16 C 0.3600(4) 0.1276(2) 0.3688(2) 0.0241(8) Uani 1 1 d . . .
N17 N 0.4819(4) 0.1368(2) 0.3670(2) 0.0302(8) Uani 1 1 d D . .
H17N H 0.522(4) 0.170(3) 0.397(2) 0.029(9) Uiso 1 1 d D . .
C18 C 0.5497(5) 0.0870(3) 0.3253(3) 0.0377(11) Uani 1 1 d . . .
H18A H 0.5847 0.1226 0.2923 0.045 Uiso 1 1 calc R . .
H18B H 0.4871 0.0494 0.2913 0.045 Uiso 1 1 calc R . .
C19 C 0.6589(5) 0.0383(3) 0.3766(3) 0.0418(12) Uani 1 1 d . . .
C2OA C 0.6083(11) -0.0155(6) 0.4283(6) 0.138(5) Uani 1 1 d . . .
H2OA H 0.5713 0.0181 0.4610 0.208 Uiso 1 1 calc R . .
H2OB H 0.6794 -0.0482 0.4606 0.208 Uiso 1 1 calc R . .
H2OC H 0.5413 -0.0515 0.3969 0.208 Uiso 1 1 calc R . .
C20B C 0.7169(7) -0.0145(4) 0.3261(4) 0.0664(19) Uani 1 1 d . . .
H20D H 0.7513 0.0203 0.2930 0.100 Uiso 1 1 calc R . .
H20E H 0.6497 -0.0500 0.2942 0.100 Uiso 1 1 calc R . .
H20F H 0.7869 -0.0476 0.3588 0.100 Uiso 1 1 calc R . .
C20C C 0.7624(7) 0.0961(6) 0.4226(5) 0.098(3) Uani 1 1 d . . .
H20H H 0.7931 0.1301 0.3874 0.147 Uiso 1 1 calc R . .
H20G H 0.8350 0.0648 0.4552 0.147 Uiso 1 1 calc R . .
H20I H 0.7260 0.1306 0.4550 0.147 Uiso 1 1 calc R . .
C21 C 0.1594(4) 0.3561(3) 0.4409(2) 0.0301(9) Uani 1 1 d . . .
H21A H 0.0950 0.3832 0.4616 0.036 Uiso 1 1 calc R . .
H21B H 0.1123 0.3285 0.3925 0.036 Uiso 1 1 calc R . .
N22 N 0.3687(3) 0.3931(2) 0.42871(19) 0.0269(7) Uani 1 1 d . . .
C22 C 0.2488(4) 0.4182(3) 0.4248(2) 0.0292(9) Uani 1 1 d . . .
C23 C 0.2107(5) 0.4975(3) 0.4051(3) 0.0399(11) Uani 1 1 d . . .
H23A H 0.1264 0.5154 0.4035 0.048 Uiso 1 1 calc R . .
C24 C 0.2979(6) 0.5501(3) 0.3878(3) 0.0481(13) Uani 1 1 d . . .
H24A H 0.2739 0.6049 0.3749 0.058 Uiso 1 1 calc R . .
C25 C 0.4185(5) 0.5237(3) 0.3892(3) 0.0382(11) Uani 1 1 d . . .
H25A H 0.4778 0.5588 0.3754 0.046 Uiso 1 1 calc R . .
C26 C 0.4518(5) 0.4445(3) 0.4111(2) 0.0308(9) Uani 1 1 d . . .
H26A H 0.5362 0.4259 0.4137 0.037 Uiso 1 1 calc R . .
Cl Cl 0.19806(10) 0.55378(7) 0.62192(5) 0.0291(2) Uani 1 1 d . . .
O1A O 0.2224(5) 0.6257(3) 0.5859(3) 0.0940(18) Uani 1 1 d . . .
O2A O 0.1160(4) 0.5021(3) 0.5676(3) 0.0781(15) Uani 1 1 d . . .
O3A O 0.1357(4) 0.5749(3) 0.6780(2) 0.0563(11) Uani 1 1 d . . .
O4A O 0.3183(3) 0.5142(2) 0.65933(19) 0.0440(9) Uani 1 1 d . . .

loop_
_atom_site_aniso_label
_atom_site_aniso_U_11
_atom_site_aniso_U_22
_atom_site_aniso_U_33
_atom_site_aniso_U_23
_atom_site_aniso_U_13
_atom_site_aniso_U_12
Zn 0.0246(3) 0.0218(3) 0.0226(2) 0.00041(18) 0.00814(17) 0.00351(19)
O1 0.0275(16) 0.0274(16) 0.0274(14) 0.0009(12) 0.0102(12) 0.0057(12)
N1 0.0221(17) 0.0214(17) 0.0241(16) -0.0015(13) 0.0058(13) 0.0017(13)
C1 0.026(2) 0.028(2) 0.029(2) -0.0067(17) 0.0127(16) 0.0006(17)
N2 0.0215(17) 0.0245(18) 0.0198(15) -0.0006(12) 0.0055(12) -0.0002(13)
C2 0.024(2) 0.029(2) 0.0242(18) -0.0074(17) 0.0088(15) -0.0026(17)
C3 0.034(2) 0.036(3) 0.026(2) -0.0075(17) 0.0157(18) -0.0045(19)
C4 0.043(3) 0.039(3) 0.0223(19) 0.0017(18) 0.0113(18) -0.006(2)
C5 0.031(2) 0.041(3) 0.025(2) 0.0080(18) 0.0050(17) 0.004(2)
C6 0.025(2) 0.030(2) 0.0222(18) 0.0028(16) 0.0071(15) -0.0004(17)
N7 0.0245(19) 0.037(2) 0.0248(17) 0.0075(15) 0.0080(14) 0.0074(15)
C8 0.024(2) 0.032(2) 0.0268(19) 0.0045(17) 0.0048(16) 0.0058(18)
C9 0.024(2) 0.038(3) 0.050(3) 0.011(2) 0.010(2) 0.000(2)
C10C 0.043(3) 0.064(4) 0.078(4) 0.014(3) 0.032(3) -0.002(3)
C10A 0.056(4) 0.039(3) 0.052(3) -0.002(2) 0.007(3) -0.016(3)
C10B 0.022(3) 0.069(4) 0.093(5) 0.015(4) 0.008(3) 0.003(3)
C11 0.023(2) 0.031(2) 0.031(2) -0.0009(17) 0.0108(16) -0.0008(18)
N12 0.0254(17) 0.0188(17) 0.0214(15) 0.0012(12) 0.0073(13) 0.0040(13)
C12 0.028(2) 0.020(2) 0.0249(18) 0.0042(15) 0.0081(16) 0.0022(16)
C13 0.029(2) 0.026(2) 0.041(2) -0.0016(19) 0.0068(18) -0.0021(18)
C14 0.040(3) 0.027(2) 0.038(2) -0.0059(19) 0.003(2) -0.006(2)
C15 0.043(3) 0.021(2) 0.031(2) -0.0070(17) 0.0088(19) 0.0014(19)
C16 0.032(2) 0.020(2) 0.0196(17) 0.0019(14) 0.0058(15) 0.0066(16)
N17 0.030(2) 0.033(2) 0.0284(18) -0.0083(16) 0.0106(15) 0.0076(16)
C18 0.038(3) 0.043(3) 0.034(2) -0.009(2) 0.014(2) 0.013(2)
C19 0.044(3) 0.043(3) 0.043(3) 0.006(2) 0.020(2) 0.022(2)
C2OA 0.190(11) 0.102(7) 0.181(9) 0.107(7) 0.146(9) 0.104(7)
C20B 0.073(5) 0.058(4) 0.076(4) -0.010(3) 0.035(4) 0.036(3)
C20C 0.045(4) 0.141(8) 0.092(5) -0.065(5) -0.006(3) 0.038(4)
C21 0.025(2) 0.028(2) 0.035(2) -0.0014(18) 0.0057(17) 0.0094(18)
N22 0.0284(19) 0.0237(18) 0.0277(17) 0.0013(14) 0.0065(14) 0.0051(15)
C22 0.030(2) 0.032(2) 0.0233(19) -0.0003(17) 0.0041(16) 0.0084(18)
C23 0.046(3) 0.032(3) 0.044(3) 0.008(2) 0.015(2) 0.021(2)
C24 0.071(4) 0.028(3) 0.050(3) 0.013(2) 0.025(3) 0.015(3)
C25 0.051(3) 0.032(3) 0.035(2) 0.0061(19) 0.017(2) 0.003(2)
C26 0.037(3) 0.028(2) 0.028(2) 0.0001(17) 0.0114(18) 0.0047(19)
Cl 0.0296(5) 0.0325(6) 0.0240(4) -0.0006(4) 0.0059(4) 0.0027(4)
O1A 0.076(4) 0.084(4) 0.129(4) 0.070(3) 0.041(3) 0.015(3)
O2A 0.055(3) 0.088(3) 0.070(3) -0.048(3) -0.015(2) 0.022(2)
O3A 0.049(2) 0.078(3) 0.044(2) -0.011(2) 0.0172(17) 0.015(2)
O4A 0.0255(17) 0.060(2) 0.0438(18) 0.0100(17) 0.0054(14) 0.0069(16)

loop_
_atom_type_symbol
_atom_type_description
_atom_type_scat_dispersion_real
_atom_type_scat_dispersion_imag
_atom_type_scat_source
C C 0.0033 0.0016 'International Tables Vol C Tables 4.2.6.8 and 6.1.1.4'
H H 0.0000 0.0000 'International Tables Vol C Tables 4.2.6.8 and 6.1.1.4'
N N 0.0061 0.0033 'International Tables Vol C Tables 4.2.6.8 and 6.1.1.4'
O O 0.0106 0.0060 'International Tables Vol C Tables 4.2.6.8 and 6.1.1.4'
Cl Cl 0.1484 0.1585 'International Tables Vol C Tables 4.2.6.8 and 6.1.1.4'
Zn Zn 0.2839 1.4301 'International Tables Vol C Tables 4.2.6.8 and 6.1.1.4'

loop_
_geom_angle_atom_site_label_1
_geom_angle_atom_site_label_2
_geom_angle_atom_site_label_3
_geom_angle
_geom_angle_site_symmetry_1
_geom_angle_site_symmetry_3
_geom_angle_publ_flag
O1 Zn N2 101.32(12) . . ?
O1 Zn N12 101.41(13) . . ?
N2 Zn N12 110.59(13) . . ?
O1 Zn N22 101.79(13) . . ?
N2 Zn N22 120.98(13) . . ?
N12 Zn N22 116.73(13) . . ?
O1 Zn N1 179.26(13) . . ?
N2 Zn N1 78.58(12) . . ?
N12 Zn N1 79.30(12) . . ?
N22 Zn N1 77.67(13) . . ?
C11 N1 C21 112.7(3) . . ?
C11 N1 C1 112.7(3) . . ?
C21 N1 C1 111.5(3) . . ?
C11 N1 Zn 106.3(2) . . ?
C21 N1 Zn 108.6(2) . . ?
C1 N1 Zn 104.4(2) . . ?
N1 C1 C2 110.6(3) . . ?
C2 N2 C6 119.2(3) . . ?
C2 N2 Zn 114.8(3) . . ?
C6 N2 Zn 125.1(3) . . ?
N2 C2 C3 122.7(4) . . ?
N2 C2 C1 114.7(3) . . ?
C3 C2 C1 122.6(4) . . ?
C2 C3 C4 118.1(4) . . ?
C5 C4 C3 121.1(4) . . ?
C4 C5 C6 119.0(4) . . ?
N7 C6 N2 116.4(3) . . ?
N7 C6 C5 123.7(4) . . ?
N2 C6 C5 119.9(4) . . ?
C6 N7 C8 126.1(3) . . ?
N7 C8 C9 114.6(4) . . ?
C10A C9 C10C 110.1(5) . . ?
C10A C9 C10B 109.4(5) . . ?
C10C C9 C10B 110.0(4) . . ?
C10A C9 C8 110.5(4) . . ?
C10C C9 C8 109.7(4) . . ?
C10B C9 C8 107.2(4) . . ?
N1 C11 C12 111.8(3) . . ?
C12 N12 C16 119.5(3) . . ?
C12 N12 Zn 114.8(3) . . ?
C16 N12 Zn 125.5(3) . . ?
N12 C12 C13 123.0(4) . . ?
N12 C12 C11 116.4(3) . . ?
C13 C12 C11 120.5(4) . . ?
C12 C13 C14 117.7(4) . . ?
C15 C14 C13 120.7(4) . . ?
C14 C15 C16 119.7(4) . . ?
N17 C16 N12 117.1(4) . . ?
N17 C16 C15 123.8(4) . . ?
N12 C16 C15 119.1(4) . . ?
C16 N17 C18 126.9(4) . . ?
N17 C18 C19 113.7(4) . . ?
C18 C19 C2OA 109.8(5) . . ?
C18 C19 C20C 108.9(5) . . ?
C2OA C19 C20C 111.6(7) . . ?
C18 C19 C20B 108.5(4) . . ?
C2OA C19 C20B 109.1(6) . . ?
C20C C19 C20B 108.8(5) . . ?
N1 C21 C22 110.8(3) . . ?
C26 N22 C22 119.8(4) . . ?
C26 N22 Zn 123.4(3) . . ?
C22 N22 Zn 116.2(3) . . ?
N22 C22 C23 120.9(4) . . ?
N22 C22 C21 116.6(4) . . ?
C23 C22 C21 122.4(4) . . ?
C24 C23 C22 118.6(5) . . ?
C25 C24 C23 120.4(5) . . ?
C24 C25 C26 118.2(5) . . ?
N22 C26 C25 122.0(4) . . ?
O2A Cl O1A 110.3(4) . . ?
O2A Cl O3A 108.6(3) . . ?
O1A Cl O3A 108.6(3) . . ?
O2A Cl O4A 110.8(2) . . ?
O1A Cl O4A 109.5(3) . . ?
O3A Cl O4A 109.0(2) . . ?

loop_
_geom_bond_atom_site_label_1
_geom_bond_atom_site_label_2
_geom_bond_distance
_geom_bond_site_symmetry_2
_geom_bond_publ_flag
Zn O1 1.941(3) . ?
Zn N2 2.110(3) . ?
Zn N12 2.112(3) . ?
Zn N22 2.116(3) . ?
Zn N1 2.208(3) . ?
N1 C11 1.467(5) . ?
N1 C21 1.468(5) . ?
N1 C1 1.472(5) . ?
C1 C2 1.499(6) . ?
N2 C2 1.357(5) . ?
N2 C6 1.366(5) . ?
C2 C3 1.371(6) . ?
C3 C4 1.397(7) . ?
C4 C5 1.352(6) . ?
C5 C6 1.427(5) . ?
C6 N7 1.342(5) . ?
N7 C8 1.449(5) . ?
C8 C9 1.528(6) . ?
C9 C10A 1.523(7) . ?
C9 C10C 1.527(7) . ?
C9 C10B 1.528(7) . ?
C11 C12 1.505(5) . ?
N12 C12 1.345(5) . ?
N12 C16 1.367(5) . ?
C12 C13 1.378(6) . ?
C13 C14 1.393(6) . ?
C14 C15 1.353(7) . ?
C15 C16 1.423(6) . ?
C16 N17 1.336(6) . ?
N17 C18 1.454(5) . ?
C18 C19 1.504(7) . ?
C19 C2OA 1.508(9) . ?
C19 C20C 1.520(9) . ?
C19 C20B 1.527(7) . ?
C21 C22 1.494(6) . ?
N22 C26 1.341(6) . ?
N22 C22 1.342(5) . ?
C22 C23 1.386(6) . ?
C23 C24 1.382(7) . ?
C24 C25 1.368(7) . ?
C25 C26 1.380(6) . ?
Cl O2A 1.405(4) . ?
Cl O1A 1.417(5) . ?
Cl O3A 1.422(4) . ?
Cl O4A 1.435(3) . ?
